data_2105895
loop_
_publ_author_name
'Allan, David R.'
'Bailey, Daniel'
'Bird, Nigel'
'Blake, Alexander J.'
'Champness, Neil R.'
'Huang, Deguang'
'Keane, Conal P.'
'McMaster, Jonathan'
'Prior, Timothy J.'
'Tidey, Jeremiah P.'
'Schr\"oder, Martin'

_publ_section_title
;
 High-pressure studies of palladium and platinum thioether macrocyclic
 dihalide complexes
;
_journal_coeditor_code XK5015
_journal_issue 3
_journal_name_full 'Acta Crystallographica Section B'
_journal_page_first 469
_journal_page_last 486
_journal_paper_doi 10.1107/S2052520614008786
_journal_volume 70
_journal_year 2014
_chemical_formula_moiety 'C6 H12 Br2 Pd S3'
_chemical_formula_sum 'C6 H12 Br2 Pd S3'
_chemical_formula_weight 446.56
_chemical_name_systematic
;
 ?
;
_space_group_IT_number 19
_symmetry_cell_setting orthorhombic
_symmetry_space_group_name_Hall 'P 2ac 2ab'
_symmetry_space_group_name_H-M 'P 21 21 21'
_atom_sites_solution_hydrogens geom
_atom_sites_solution_primary isomor
_audit_creation_method SHELXL97
_cell_angle_alpha 90.00
_cell_angle_beta 90.00
_cell_angle_gamma 90.00
_cell_formula_units_Z 4
_cell_length_a 7.5457(17)
_cell_length_b 12.233(2)
_cell_length_c 12.56(4)
_cell_measurement_pressure 460000
_cell_measurement_reflns_used 3113
_cell_measurement_temperature 296(2)
_cell_measurement_theta_max 29.214
_cell_measurement_theta_min 2.616
_cell_volume 1159(4)
_computing_cell_refinement
;
CrysAlisPro, Oxford Diffraction Ltd.,
Version 1.171.34.9 (release 08-12-2009 CrysAlis171 .NET)
(compiled Dec  8 2009,17:31:18)
;
_computing_data_collection 'CrystalClear (Rigaku, 2008)'
_computing_data_reduction
;
CrysAlisPro, Oxford Diffraction Ltd.,
Version 1.171.34.9 (release 08-12-2009 CrysAlis171 .NET)
(compiled Dec  8 2009,17:31:18)
;
_computing_publication_material 'enCIFer (Allen et al., 2004); PLATON (Spek, 2009)'
_computing_structure_refinement 'SHELXL97 (Sheldrick, 2008)'
_computing_structure_solution 'SHELXS97 (Sheldrick, 2008)'
_diffrn_ambient_temperature 296(2)
_diffrn_detector_area_resol_mean 28.5714
_diffrn_measured_fraction_theta_full 0.336
_diffrn_measured_fraction_theta_max 0.304
_diffrn_measurement_device_type 'Rigaku 724 CCD area detector on Crystal Logic 4-circle kappa goniometer'
_diffrn_measurement_method omega
_diffrn_radiation_monochromator 'silicon double crystal'
_diffrn_radiation_source 'Diamond Light Source Beamline I19'
_diffrn_radiation_type synchrotron
_diffrn_radiation_wavelength 0.6889
_diffrn_reflns_av_R_equivalents 0.046
_diffrn_reflns_av_sigmaI/netI 0.043
_diffrn_reflns_limit_h_max 9
_diffrn_reflns_limit_h_min -9
_diffrn_reflns_limit_k_max 17
_diffrn_reflns_limit_k_min -15
_diffrn_reflns_limit_l_max 5
_diffrn_reflns_limit_l_min -4
_diffrn_reflns_number 4480
_diffrn_reflns_theta_full 27.50
_diffrn_reflns_theta_max 29.21
_diffrn_reflns_theta_min 3.07
_exptl_absorpt_coefficient_mu 8.979
_exptl_absorpt_correction_T_max 1.00000
_exptl_absorpt_correction_T_min 0.54405
_exptl_absorpt_correction_type multi-scan
_exptl_absorpt_process_details
;
CrysAlisPro, Oxford Diffraction Ltd.,
Version 1.171.34.9 (release 08-12-2009 CrysAlis171 .NET)
(compiled Dec  8 2009,17:31:18)
Empirical absorption correction using spherical harmonics,
 implemented in SCALE3 ABSPACK scaling algorithm.
;
_exptl_crystal_colour Brown
_exptl_crystal_density_diffrn 2.558
_exptl_crystal_density_method 'not measured'
_exptl_crystal_description Block
_exptl_crystal_F_000 848
_exptl_crystal_size_max 0.14
_exptl_crystal_size_mid 0.09
_exptl_crystal_size_min 0.07
_refine_diff_density_max 0.26
_refine_diff_density_min -0.33
_refine_ls_abs_structure_details 'Flack H D (1983), Acta Cryst. A39, 876-881'
_refine_ls_abs_structure_Flack -0.004(14)
_refine_ls_extinction_method none
_refine_ls_goodness_of_fit_ref 0.99
_refine_ls_hydrogen_treatment constr
_refine_ls_matrix_type full
_refine_ls_number_parameters 109
_refine_ls_number_reflns 972
_refine_ls_number_restraints 102
_refine_ls_restrained_S_all 0.96
_refine_ls_R_factor_all 0.0297
_refine_ls_R_factor_gt 0.0254
_refine_ls_shift/su_max 0.001
_refine_ls_shift/su_mean 0.000
_refine_ls_structure_factor_coef Fsqd
_refine_ls_weighting_details 'calc w=1/[\s^2^(Fo^2^)+(0.0215P)^2^] where P=(Fo^2^+2Fc^2^)/3'
_refine_ls_weighting_scheme calc
_refine_ls_wR_factor_gt 0.0469
_refine_ls_wR_factor_ref 0.0504
_reflns_number_gt 895
_reflns_number_total 972
_reflns_threshold_expression >2sigma(I)
_cod_data_source_file xk5015sup1.cif
_cod_data_source_block cmpd_3_4.6_kbar
_cod_original_cell_volume 1160(3)
_cod_database_code 2105895
_cod_database_fobs_code 2105895

loop_
_symmetry_equiv_pos_as_xyz
'x, y, z'
'-x+1/2, -y, z+1/2'
'-x, y+1/2, -z+1/2'
'x+1/2, -y+1/2, -z'

loop_
_atom_site_type_symbol
_atom_site_label
_atom_site_fract_x
_atom_site_fract_y
_atom_site_fract_z
_atom_site_U_iso_or_equiv
_atom_site_adp_type
_atom_site_calc_flag
_atom_site_refinement_flags
_atom_site_occupancy
_atom_site_symmetry_multiplicity
Pd Pd1 0.92230(6) 0.12325(3) 0.60941(12) 0.0254(7) Uani d U 1 1
Br Br1 0.76785(12) 0.23699(5) 0.7407(2) 0.0462(11) Uani d U 1 1
Br Br2 1.16384(10) 0.07584(6) 0.7332(2) 0.0446(12) Uani d U 1 1
S S1 0.7089(2) -0.09508(11) 0.5976(5) 0.034(2) Uani d DU 1 1
C C2 0.5625(8) -0.0398(4) 0.4964(11) 0.034(3) Uani d DU 1 1
H H2A 0.6121 -0.0566 0.4270 0.040 Uiso calc R 1 1
H H2B 0.4492 -0.0768 0.5015 0.040 Uiso calc R 1 1
C C3 0.5299(7) 0.0835(4) 0.5023(16) 0.033(3) Uani d DU 1 1
H H3B 0.4731 0.0986 0.5700 0.039 Uiso calc R 1 1
H H3A 0.4454 0.1020 0.4470 0.039 Uiso calc R 1 1
S S4 0.7156(2) 0.17554(11) 0.4896(4) 0.0277(14) Uani d DU 1 1
C C5 0.8093(9) 0.1431(4) 0.3607(9) 0.0343(17) Uani d DU 1 1
H H5A 0.7131 0.1318 0.3107 0.041 Uiso calc R 1 1
H H5B 0.8772 0.2055 0.3362 0.041 Uiso calc R 1 1
C C6 0.9285(9) 0.0428(4) 0.3587(10) 0.0335(18) Uani d DU 1 1
H H6A 1.0032 0.0456 0.2959 0.040 Uiso calc R 1 1
H H6B 0.8557 -0.0223 0.3539 0.040 Uiso calc R 1 1
S S7 1.0682(2) 0.03401(11) 0.4770(4) 0.0286(13) Uani d DU 1 1
C C8 1.0593(7) -0.1108(4) 0.5092(14) 0.033(3) Uani d DU 1 1
H H8B 1.1249 -0.1499 0.4547 0.040 Uiso calc R 1 1
H H8A 1.1220 -0.1214 0.5758 0.040 Uiso calc R 1 1
C C9 0.8778(7) -0.1654(4) 0.5198(12) 0.033(3) Uani d DU 1 1
H H9B 0.8955 -0.2371 0.5510 0.039 Uiso calc R 1 1
H H9A 0.8311 -0.1765 0.4487 0.039 Uiso calc R 1 1

loop_
_atom_site_aniso_label
_atom_site_aniso_U_11
_atom_site_aniso_U_22
_atom_site_aniso_U_33
_atom_site_aniso_U_12
_atom_site_aniso_U_13
_atom_site_aniso_U_23
Pd1 0.0255(2) 0.02479(19) 0.026(2) -0.00077(17) -0.0032(6) 0.0002(4)
Br1 0.0659(5) 0.0425(3) 0.030(4) 0.0115(3) 0.0021(11) -0.0089(8)
Br2 0.0393(4) 0.0589(4) 0.036(4) 0.0029(3) -0.0152(10) 0.0050(9)
S1 0.0379(10) 0.0390(8) 0.024(7) -0.0026(6) 0.0031(19) 0.0022(15)
C2 0.026(3) 0.045(2) 0.030(9) -0.007(2) -0.004(4) -0.008(4)
C3 0.021(3) 0.046(2) 0.031(8) 0.001(2) 0.000(4) 0.000(4)
S4 0.0273(8) 0.0287(6) 0.027(4) 0.0053(5) -0.0025(17) -0.0010(14)
C5 0.034(3) 0.045(3) 0.025(4) 0.005(2) 0.004(4) 0.006(5)
C6 0.037(3) 0.039(3) 0.025(5) 0.006(2) 0.006(4) 0.002(4)
S7 0.0220(7) 0.0308(6) 0.033(4) 0.0011(5) 0.0040(18) 0.0020(13)
C8 0.035(3) 0.030(2) 0.034(8) 0.010(2) -0.001(5) -0.002(4)
C9 0.043(3) 0.028(2) 0.027(9) 0.001(2) -0.003(5) -0.005(4)

loop_
_atom_type_symbol
_atom_type_description
_atom_type_scat_dispersion_real
_atom_type_scat_dispersion_imag
_atom_type_scat_source
C C 0.0033 0.0016 'International Tables Vol C Tables 4.2.6.8 and 6.1.1.4'
H H 0.0000 0.0000 'International Tables Vol C Tables 4.2.6.8 and 6.1.1.4'
S S 0.1246 0.1234 'International Tables Vol C Tables 4.2.6.8 and 6.1.1.4'
Br Br -0.2901 2.4595 'International Tables Vol C Tables 4.2.6.8 and 6.1.1.4'
Pd Pd -0.9988 1.0072 'International Tables Vol C Tables 4.2.6.8 and 6.1.1.4'

loop_
_geom_angle_atom_site_label_1
_geom_angle_atom_site_label_2
_geom_angle_atom_site_label_3
_geom_angle_site_symmetry_3
_geom_angle
S4 Pd1 S7 . 89.0(2)
S4 Pd1 Br1 . 87.67(19)
S7 Pd1 Br1 . 173.94(9)
S4 Pd1 Br2 . 175.58(9)
S7 Pd1 Br2 . 89.46(18)
Br1 Pd1 Br2 . 93.48(17)
S4 Pd1 S1 . 81.63(9)
S7 Pd1 S1 . 78.72(9)
Br1 Pd1 S1 . 105.79(8)
Br2 Pd1 S1 . 102.13(8)
S4 Pd1 S4 4_556 90.04(9)
S7 Pd1 S4 4_556 76.92(10)
Br1 Pd1 S4 4_556 98.00(9)
Br2 Pd1 S4 4_556 85.58(11)
S1 Pd1 S4 4_556 154.36(14)
C2 S1 C9 . 103.0(6)
C2 S1 Pd1 . 91.61(19)
C9 S1 Pd1 . 93.92(18)
C3 C2 S1 . 115.6(8)
C3 C2 H2A . 108.4
S1 C2 H2A . 108.4
C3 C2 H2B . 108.4
S1 C2 H2B . 108.4
H2A C2 H2B . 107.5
C2 C3 S4 . 119.1(4)
C2 C3 H3B . 107.6
S4 C3 H3B . 107.6
C2 C3 H3A . 107.6
S4 C3 H3A . 107.6
H3B C3 H3A . 107.0
C3 S4 C5 . 104.2(6)
C3 S4 Pd1 . 107.5(5)
C5 S4 Pd1 . 105.3(3)
C6 C5 S4 . 115.0(8)
C6 C5 H5A . 108.5
S4 C5 H5A . 108.5
C6 C5 H5B . 108.5
S4 C5 H5B . 108.5
H5A C5 H5B . 107.5
C5 C6 S7 . 112.1(7)
C5 C6 H6A . 109.2
S7 C6 H6A . 109.2
C5 C6 H6B . 109.2
S7 C6 H6B . 109.2
H6A C6 H6B . 107.9
C8 S7 C6 . 102.6(5)
C8 S7 Pd1 . 106.7(5)
C6 S7 Pd1 . 106.7(3)
C9 C8 S7 . 118.5(4)
C9 C8 H8B . 107.7
S7 C8 H8B . 107.7
C9 C8 H8A . 107.7
S7 C8 H8A . 107.7
H8B C8 H8A . 107.1
C8 C9 S1 . 117.9(6)
C8 C9 H9B . 107.8
S1 C9 H9B . 107.8
C8 C9 H9A . 107.8
S1 C9 H9A . 107.8
H9B C9 H9A . 107.2

loop_
_geom_bond_atom_site_label_1
_geom_bond_atom_site_label_2
_geom_bond_site_symmetry_2
_geom_bond_distance
Pd1 S4 . 2.260(5)
Pd1 S7 . 2.274(5)
Pd1 Br1 . 2.452(4)
Pd1 Br2 . 2.465(4)
Pd1 S1 . 3.1224(16)
Pd1 S4 4_556 3.536(3)
S1 C2 . 1.815(9)
S1 C9 . 1.822(8)
C2 C3 . 1.530(6)
C2 H2A . 0.9700
C2 H2B . 0.9700
C3 S4 . 1.805(5)
C3 H3B . 0.9700
C3 H3A . 0.9700
S4 C5 . 1.811(10)
C5 C6 . 1.521(6)
C5 H5A . 0.9700
C5 H5B . 0.9700
C6 S7 . 1.825(10)
C6 H6A . 0.9700
C6 H6B . 0.9700
S7 C8 . 1.819(5)
C8 C9 . 1.529(6)
C8 H8B . 0.9700
C8 H8A . 0.9700
C9 H9B . 0.9700
C9 H9A . 0.9700

loop_
_geom_torsion_atom_site_label_1
_geom_torsion_atom_site_label_2
_geom_torsion_atom_site_label_3
_geom_torsion_atom_site_label_4
_geom_torsion
C9 S1 C2 C3 -125.2(8)
S1 C2 C3 S4 60.6(15)
C2 C3 S4 C5 58.6(14)
C3 S4 C5 C6 -80.4(6)
S4 C5 C6 S7 -39.5(7)
C5 C6 S7 C8 138.6(6)
C6 S7 C8 C9 -52.3(13)
S7 C8 C9 S1 -46.2(15)
C2 S1 C9 C8 104.5(10)
